data_4326288
loop_
_publ_author_name
'Miguel Clemente-Le\'on'
'Eugenio Coronado'
'Maurici L\'opez-Jord\`a'
'Jo\~ao C. Waerenborgh'

_publ_section_title
;
 Multifunctional Magnetic Materials Obtained by Insertion of
 Spin-Crossover FeIII Complexes into Chiral 3D Bimetallic Oxalate-Based
 Ferromagnets
;
_journal_name_full 'Inorganic Chemistry'
_journal_page_first 9122
_journal_page_last 9130
_journal_paper_doi 10.1021/ic201293f
_journal_volume 50
_journal_year 2011
_chemical_absolute_configuration unk
_chemical_formula_sum 'C26 H22 Cl2 Cr In Mn N4 O14'
_chemical_formula_weight 907.14
_chemical_name_systematic
;
 ?
;
_space_group_IT_number 19
_symmetry_cell_setting orthorhombic
_symmetry_space_group_name_Hall 'P 2ac 2ab'
_symmetry_space_group_name_H-M 'P 21 21 21'
_atom_sites_solution_hydrogens geom
_atom_sites_solution_primary direct
_atom_sites_solution_secondary difmap
_audit_creation_method SHELXL-97
_cell_angle_alpha 90.000(5)
_cell_angle_beta 90.000(5)
_cell_angle_gamma 90.000(5)
_cell_formula_units_Z 4
_cell_length_a 13.9216(11)
_cell_length_b 15.4812(14)
_cell_length_c 15.5450(13)
_cell_measurement_temperature 120(2)
_cell_volume 3350.3(5)
_computing_structure_refinement 'SHELXL-97 (Sheldrick, 2008)'
_diffrn_ambient_temperature 120(2)
_diffrn_measured_fraction_theta_full 0.992
_diffrn_measured_fraction_theta_max 0.992
_diffrn_measurement_device_type 'Xcalibur, Sapphire3, Gemini'
_diffrn_measurement_method '\w scans'
_diffrn_radiation_monochromator graphite
_diffrn_radiation_source 'fine-focus sealed tube'
_diffrn_radiation_type MoK\a
_diffrn_radiation_wavelength 0.71073
_diffrn_reflns_av_R_equivalents 0.1518
_diffrn_reflns_av_sigmaI/netI 0.1826
_diffrn_reflns_limit_h_max 17
_diffrn_reflns_limit_h_min -17
_diffrn_reflns_limit_k_max 19
_diffrn_reflns_limit_k_min -19
_diffrn_reflns_limit_l_max 19
_diffrn_reflns_limit_l_min -19
_diffrn_reflns_number 21374
_diffrn_reflns_theta_full 26.48
_diffrn_reflns_theta_max 26.48
_diffrn_reflns_theta_min 2.36
_exptl_absorpt_coefficient_mu 1.604
_exptl_absorpt_correction_T_max 0.9535
_exptl_absorpt_correction_T_min 0.7834
_exptl_absorpt_correction_type multi-scan
_exptl_crystal_colour violet
_exptl_crystal_density_diffrn 1.798
_exptl_crystal_description rhombic
_exptl_crystal_F_000 1800
_exptl_crystal_size_max 0.16
_exptl_crystal_size_mid 0.03
_exptl_crystal_size_min 0.03
_refine_diff_density_max 0.878
_refine_diff_density_min -0.698
_refine_diff_density_rms 0.152
_refine_ls_abs_structure_details 'Flack H D (1983), Acta Cryst. A39, 876-881'
_refine_ls_abs_structure_Flack -0.03(4)
_refine_ls_extinction_method none
_refine_ls_goodness_of_fit_ref 1.006
_refine_ls_hydrogen_treatment constr
_refine_ls_matrix_type full
_refine_ls_number_parameters 436
_refine_ls_number_reflns 6869
_refine_ls_number_restraints 0
_refine_ls_restrained_S_all 1.006
_refine_ls_R_factor_all 0.1437
_refine_ls_R_factor_gt 0.0730
_refine_ls_shift/su_max 0.000
_refine_ls_shift/su_mean 0.000
_refine_ls_structure_factor_coef Fsqd
_refine_ls_weighting_details 'calc w=1/[\s^2^(Fo^2^)+(0.0232P)^2^+0.0000P] where P=(Fo^2^+2Fc^2^)/3'
_refine_ls_weighting_scheme calc
_refine_ls_wR_factor_gt 0.0997
_refine_ls_wR_factor_ref 0.1224
_reflns_number_gt 4144
_reflns_number_total 6869
_reflns_threshold_expression >2\s(I)
_cod_data_source_file ic201293f_si_001.cif
_cod_data_source_block mlj273cor08
_cod_database_code 4326288

loop_
_symmetry_equiv_pos_as_xyz
'x, y, z'
'-x+1/2, -y, z+1/2'
'x+1/2, -y+1/2, -z'
'-x, y+1/2, -z+1/2'

loop_
_atom_site_label
_atom_site_type_symbol
_atom_site_fract_x
_atom_site_fract_y
_atom_site_fract_z
_atom_site_U_iso_or_equiv
_atom_site_adp_type
_atom_site_occupancy
_atom_site_symmetry_multiplicity
_atom_site_calc_flag
_atom_site_refinement_flags
C1 C 1.0601(7) 0.3517(7) 0.3930(7) 0.022(3) Uani 1 1 d .
C2 C 1.1505(7) 0.3553(7) 0.3547(7) 0.027(3) Uani 1 1 d .
H2 H 1.1704 0.3083 0.3220 0.032 Uiso 1 1 calc R
C3 C 1.2128(8) 0.4254(7) 0.3627(8) 0.035(3) Uani 1 1 d .
H3 H 1.2725 0.4249 0.3359 0.042 Uiso 1 1 calc R
C4 C 1.1840(8) 0.4956(7) 0.4112(8) 0.034(3) Uani 1 1 d .
C5 C 1.0939(7) 0.4980(6) 0.4466(8) 0.034(3) Uani 1 1 d .
H5 H 1.0740 0.5471 0.4761 0.041 Uiso 1 1 calc R
C6 C 1.0316(7) 0.4278(6) 0.4391(8) 0.029(3) Uani 1 1 d .
C7 C 0.9398(8) 0.4352(7) 0.4820(8) 0.032(3) Uani 1 1 d .
H7 H 0.9267 0.4882 0.5076 0.038 Uiso 1 1 calc R
C8 C 0.7860(7) 0.3969(7) 0.5343(7) 0.032(3) Uani 1 1 d .
H8A H 0.7758 0.4588 0.5363 0.038 Uiso 1 1 calc R
H8B H 0.7896 0.3755 0.5928 0.038 Uiso 1 1 calc R
C9 C 0.7049(7) 0.3543(6) 0.4878(7) 0.031(3) Uani 1 1 d .
H9A H 0.6451 0.3649 0.5180 0.038 Uiso 1 1 calc R
H9B H 0.6992 0.3780 0.4302 0.038 Uiso 1 1 calc R
C10 C 0.6633(7) 0.2140(6) 0.4201(7) 0.030(3) Uani 1 1 d .
H10A H 0.5982 0.2362 0.4224 0.036 Uiso 1 1 calc R
H10B H 0.6615 0.1529 0.4338 0.036 Uiso 1 1 calc R
C11 C 0.7042(6) 0.2268(6) 0.3300(6) 0.024(3) Uani 1 1 d .
H11A H 0.6672 0.1935 0.2889 0.029 Uiso 1 1 calc R
H11B H 0.7002 0.2872 0.3141 0.029 Uiso 1 1 calc R
C12 C 0.8133(8) 0.1054(6) 0.3161(8) 0.032(3) Uani 1 1 d .
H12A H 0.8067 0.0916 0.2555 0.038 Uiso 1 1 calc R
H12B H 0.7624 0.0762 0.3472 0.038 Uiso 1 1 calc R
C13 C 0.9106(7) 0.0744(6) 0.3486(7) 0.027(3) Uani 1 1 d .
H13A H 0.9137 0.0119 0.3462 0.032 Uiso 1 1 calc R
H13B H 0.9615 0.0977 0.3128 0.032 Uiso 1 1 calc R
C14 C 0.9497(7) 0.0527(7) 0.4982(8) 0.023(3) Uani 1 1 d .
H14 H 0.9595 -0.0046 0.4825 0.028 Uiso 1 1 calc R
C15 C 0.9666(7) 0.0737(7) 0.5862(8) 0.027(3) Uani 1 1 d .
C16 C 0.9993(8) 0.0047(7) 0.6381(8) 0.034(3) Uani 1 1 d .
H16 H 1.0098 -0.0494 0.6138 0.041 Uiso 1 1 calc R
C17 C 1.0158(10) 0.0175(9) 0.7250(9) 0.052(4) Uani 1 1 d .
C18 C 1.0016(10) 0.0985(8) 0.7613(9) 0.052(4) Uani 1 1 d .
H18 H 1.0138 0.1075 0.8194 0.062 Uiso 1 1 calc R
C19 C 0.9696(8) 0.1647(8) 0.7110(8) 0.041(3) Uani 1 1 d .
H19 H 0.9610 0.2186 0.7363 0.050 Uiso 1 1 calc R
C20 C 0.9493(7) 0.1557(7) 0.6239(7) 0.025(3) Uani 1 1 d .
C21 C 0.8322(7) 0.4731(7) 0.2803(7) 0.0191(18) Uani 1 1 d .
C22 C 0.8474(6) 0.5315(7) 0.2009(7) 0.0191(18) Uani 1 1 d .
C23 C 1.0586(8) 0.2967(6) 0.1592(7) 0.024(3) Uani 1 1 d .
C24 C 0.9880(7) 0.2210(7) 0.1601(7) 0.023(3) Uani 1 1 d .
C25 C 1.3266(8) 0.1519(6) 0.0245(7) 0.023(3) Uani 1 1 d .
C26 C 1.2361(8) 0.1466(6) -0.0278(7) 0.021(3) Uani 1 1 d .
N1 N 0.8749(6) 0.3779(5) 0.4890(5) 0.024(2) Uani 1 1 d .
N2 N 0.7234(5) 0.2596(6) 0.4830(5) 0.029(2) Uani 1 1 d .
H2A H 0.7125 0.2363 0.5359 0.035 Uiso 1 1 calc R
N3 N 0.8049(5) 0.1986(5) 0.3283(5) 0.022(2) Uani 1 1 d .
H3A H 0.8336 0.2246 0.2825 0.026 Uiso 1 1 calc R
N4 N 0.9225(5) 0.1042(5) 0.4382(6) 0.020(2) Uani 1 1 d .
O1 O 1.0103(5) 0.2796(4) 0.3820(4) 0.0234(18) Uani 1 1 d .
O2 O 0.9191(5) 0.2232(4) 0.5802(4) 0.0281(18) Uani 1 1 d .
O3 O 0.8103(5) 0.5054(4) 0.3490(5) 0.0299(18) Uani 1 1 d .
O4 O 0.8330(5) 0.6114(4) 0.2120(5) 0.0251(18) Uani 1 1 d .
O5 O 0.8455(5) 0.3925(4) 0.2632(4) 0.0216(18) Uani 1 1 d .
O6 O 0.8722(5) 0.4960(4) 0.1321(4) 0.0217(16) Uani 1 1 d .
O7 O 1.0205(4) 0.3731(4) 0.1611(5) 0.0233(19) Uani 1 1 d .
O8 O 0.8995(4) 0.2441(4) 0.1616(4) 0.0222(14) Uani 1 1 d .
O9 O 1.1449(5) 0.2828(4) 0.1601(5) 0.0269(19) Uani 1 1 d .
O10 O 1.0186(5) 0.1481(4) 0.1603(5) 0.027(2) Uani 1 1 d .
O11 O 1.3220(5) 0.1581(5) 0.1037(5) 0.0295(19) Uani 1 1 d .
O12 O 1.1579(5) 0.1450(4) 0.0112(5) 0.0279(18) Uani 1 1 d .
O13 O 1.4039(4) 0.1449(4) -0.0181(4) 0.0206(16) Uani 1 1 d .
O14 O 1.2447(5) 0.1427(4) -0.1089(4) 0.0244(18) Uani 1 1 d .
Cl1 Cl 1.2608(2) 0.58383(18) 0.4239(2) 0.0484(10) Uani 1 1 d .
Cl2 Cl 1.0508(3) -0.0701(3) 0.7891(3) 0.0874(15) Uani 1 1 d .
Cr Cr 0.88087(13) 0.36910(9) 0.14267(10) 0.0204(4) Uani 1 1 d .
Mn Mn 1.17760(12) 0.14619(11) 0.15192(12) 0.0307(5) Uani 1 1 d .
In In 0.88478(5) 0.24203(4) 0.44966(5) 0.02224(18) Uani 1 1 d .

loop_
_atom_site_aniso_label
_atom_site_aniso_U_11
_atom_site_aniso_U_22
_atom_site_aniso_U_33
_atom_site_aniso_U_23
_atom_site_aniso_U_13
_atom_site_aniso_U_12
C1 0.020(6) 0.032(6) 0.012(6) 0.002(5) -0.005(5) 0.004(5)
C2 0.019(6) 0.034(6) 0.027(7) -0.001(6) 0.001(5) 0.011(5)
C3 0.029(7) 0.044(7) 0.032(8) 0.009(7) 0.001(6) 0.008(6)
C4 0.030(7) 0.039(7) 0.034(8) 0.003(6) -0.008(7) 0.000(6)
C5 0.039(7) 0.021(5) 0.042(8) 0.006(6) -0.020(7) 0.001(5)
C6 0.031(7) 0.029(6) 0.026(7) 0.006(6) -0.002(6) 0.004(5)
C7 0.038(7) 0.039(7) 0.018(7) 0.007(6) 0.001(6) 0.004(6)
C8 0.035(7) 0.034(6) 0.025(8) 0.000(6) 0.005(6) -0.004(5)
C9 0.030(6) 0.036(7) 0.029(7) -0.007(6) 0.001(6) 0.012(5)
C10 0.024(6) 0.030(6) 0.037(8) 0.005(6) -0.004(6) -0.004(5)
C11 0.023(6) 0.028(6) 0.022(7) 0.005(5) -0.012(5) 0.005(4)
C12 0.041(7) 0.024(6) 0.029(8) -0.002(6) -0.001(6) 0.000(5)
C13 0.036(7) 0.031(6) 0.014(6) -0.010(6) -0.003(6) 0.003(5)
C14 0.021(6) 0.026(6) 0.023(8) 0.005(6) 0.006(6) -0.002(5)
C15 0.023(6) 0.030(6) 0.028(7) 0.013(6) 0.007(5) 0.001(5)
C16 0.031(7) 0.038(7) 0.033(8) 0.005(7) 0.003(7) 0.010(5)
C17 0.065(10) 0.067(10) 0.024(9) 0.016(8) -0.012(8) 0.015(8)
C18 0.074(10) 0.045(9) 0.036(9) 0.010(8) -0.012(8) 0.000(7)
C19 0.055(9) 0.033(7) 0.036(9) -0.003(7) -0.011(7) -0.012(6)
C20 0.022(6) 0.035(7) 0.016(7) 0.004(6) 0.008(5) -0.002(5)
C21 0.010(4) 0.035(5) 0.012(4) 0.011(4) -0.008(3) -0.003(3)
C22 0.010(4) 0.035(5) 0.012(4) 0.011(4) -0.008(3) -0.003(3)
C23 0.027(7) 0.025(6) 0.019(7) 0.004(5) 0.009(6) -0.001(5)
C24 0.024(6) 0.039(7) 0.005(6) 0.001(5) 0.000(5) -0.009(5)
C25 0.036(7) 0.006(5) 0.028(7) 0.003(5) 0.002(6) -0.001(5)
C26 0.032(7) 0.017(6) 0.014(7) 0.002(5) 0.006(5) 0.000(5)
N1 0.016(5) 0.033(5) 0.022(5) 0.004(4) 0.005(5) 0.001(4)
N2 0.031(5) 0.031(5) 0.025(5) 0.006(5) 0.000(4) -0.002(5)
N3 0.022(5) 0.023(5) 0.020(6) 0.008(4) 0.004(4) 0.007(4)
N4 0.018(5) 0.023(5) 0.018(5) -0.009(4) -0.007(4) -0.002(3)
O1 0.020(4) 0.029(4) 0.020(4) -0.007(3) 0.001(3) -0.006(3)
O2 0.036(4) 0.032(4) 0.017(4) 0.003(3) -0.003(4) 0.009(3)
O3 0.042(5) 0.028(4) 0.020(5) -0.001(4) -0.001(4) -0.004(3)
O4 0.027(4) 0.022(4) 0.026(5) 0.001(4) 0.000(4) 0.001(3)
O5 0.031(4) 0.017(4) 0.017(4) 0.001(3) -0.003(3) 0.000(3)
O6 0.027(4) 0.027(4) 0.011(4) 0.005(3) -0.001(4) 0.001(3)
O7 0.022(4) 0.016(4) 0.032(5) -0.004(4) -0.003(4) 0.000(3)
O8 0.027(4) 0.022(3) 0.018(3) -0.005(4) -0.003(3) -0.008(4)
O9 0.028(4) 0.028(4) 0.024(5) -0.001(4) 0.000(4) 0.001(3)
O10 0.034(5) 0.017(4) 0.029(5) 0.005(4) 0.001(4) 0.003(3)
O11 0.032(5) 0.042(5) 0.015(5) -0.004(4) 0.000(4) -0.006(4)
O12 0.026(4) 0.030(4) 0.028(5) 0.002(4) 0.001(4) 0.002(3)
O13 0.017(4) 0.031(4) 0.014(4) 0.003(3) 0.002(3) 0.001(3)
O14 0.029(4) 0.028(4) 0.016(4) 0.004(4) -0.004(4) 0.007(4)
Cl1 0.0362(18) 0.0410(17) 0.068(3) 0.0045(19) -0.0094(18) -0.0129(14)
Cl2 0.157(4) 0.069(3) 0.037(2) 0.012(2) -0.024(3) 0.045(3)
Cr 0.0243(9) 0.0224(8) 0.0145(9) 0.0021(8) -0.0026(10) 0.0000(8)
Mn 0.0372(10) 0.0281(10) 0.0269(11) 0.0041(9) 0.0106(10) 0.0057(8)
In 0.0214(3) 0.0242(4) 0.0211(4) 0.0013(4) 0.0026(4) 0.0019(4)

loop_
_atom_type_symbol
_atom_type_description
_atom_type_scat_dispersion_real
_atom_type_scat_dispersion_imag
_atom_type_scat_source
C C 0.0033 0.0016 'International Tables Vol C Tables 4.2.6.8 and 6.1.1.4'
H H 0.0000 0.0000 'International Tables Vol C Tables 4.2.6.8 and 6.1.1.4'
N N 0.0061 0.0033 'International Tables Vol C Tables 4.2.6.8 and 6.1.1.4'
O O 0.0106 0.0060 'International Tables Vol C Tables 4.2.6.8 and 6.1.1.4'
Cl Cl 0.1484 0.1585 'International Tables Vol C Tables 4.2.6.8 and 6.1.1.4'
Cr Cr 0.3209 0.6236 'International Tables Vol C Tables 4.2.6.8 and 6.1.1.4'
Mn Mn 0.3368 0.7283 'International Tables Vol C Tables 4.2.6.8 and 6.1.1.4'
In In -0.7276 1.3100 'International Tables Vol C Tables 4.2.6.8 and 6.1.1.4'

loop_
_geom_angle_atom_site_label_1
_geom_angle_atom_site_label_2
_geom_angle_atom_site_label_3
_geom_angle
_geom_angle_site_symmetry_1
_geom_angle_site_symmetry_3
O1 C1 C2 116.8(9) . .
O1 C1 C6 127.7(9) . .
C2 C1 C6 115.5(10) . .
C1 C2 C3 123.7(10) . .
C4 C3 C2 118.7(11) . .
C5 C4 C3 120.4(10) . .
C5 C4 Cl1 119.6(9) . .
C3 C4 Cl1 119.9(9) . .
C4 C5 C6 120.9(10) . .
C5 C6 C1 120.6(10) . .
C5 C6 C7 116.7(10) . .
C1 C6 C7 122.6(10) . .
N1 C7 C6 127.8(11) . .
N1 C8 C9 108.6(9) . .
N2 C9 C8 109.1(8) . .
N2 C10 C11 109.7(8) . .
N3 C11 C10 109.6(8) . .
N3 C12 C13 109.8(9) . .
N4 C13 C12 108.3(8) . .
N4 C14 C15 127.2(11) . .
C16 C15 C20 119.7(11) . .
C16 C15 C14 115.4(11) . .
C20 C15 C14 124.9(10) . .
C17 C16 C15 120.2(12) . .
C16 C17 C18 120.1(12) . .
C16 C17 Cl2 119.4(11) . .
C18 C17 Cl2 120.5(11) . .
C19 C18 C17 119.5(13) . .
C18 C19 C20 123.2(12) . .
O2 C20 C19 119.1(10) . .
O2 C20 C15 123.6(10) . .
C19 C20 C15 117.2(11) . .
O3 C21 O5 127.9(10) . .
O3 C21 C22 119.6(10) . .
O5 C21 C22 112.5(9) . .
O6 C22 O4 126.1(10) . .
O6 C22 C21 117.6(9) . .
O4 C22 C21 116.2(10) . .
O9 C23 O7 124.3(9) . .
O9 C23 C24 119.8(9) . .
O7 C23 C24 115.8(9) . .
O10 C24 O8 126.8(9) . .
O10 C24 C23 119.3(9) . .
O8 C24 C23 113.8(9) . .
O11 C25 O13 124.8(11) . .
O11 C25 C26 119.9(11) . .
O13 C25 C26 115.1(10) . .
O12 C26 O14 124.4(11) . .
O12 C26 C25 118.1(10) . .
O14 C26 C25 117.4(10) . .
C7 N1 C8 120.4(9) . .
C7 N1 In 126.9(7) . .
C8 N1 In 112.5(6) . .
C10 N2 C9 114.0(8) . .
C10 N2 In 110.3(6) . .
C9 N2 In 107.1(6) . .
C12 N3 C11 111.9(8) . .
C12 N3 In 111.0(6) . .
C11 N3 In 111.1(6) . .
C14 N4 C13 121.7(9) . .
C14 N4 In 127.7(8) . .
C13 N4 In 110.6(6) . .
C1 O1 In 126.8(6) . .
C20 O2 In 132.8(6) . .
C21 O3 Mn 112.6(7) . 4_755
C22 O4 Mn 112.5(7) . 4_755
C21 O5 Cr 114.2(6) . .
C22 O6 Cr 112.5(6) . .
C23 O7 Cr 111.8(6) . .
C24 O8 Cr 113.4(6) . .
C23 O9 Mn 112.3(6) . .
C24 O10 Mn 111.4(7) . .
C25 O11 Mn 112.9(8) . .
C26 O12 Mn 111.9(7) . .
C25 O13 Cr 112.6(6) . 3
C26 O14 Cr 111.1(7) . 3
O7 Cr O5 95.9(3) . .
O7 Cr O8 83.1(3) . .
O5 Cr O8 94.1(3) . .
O7 Cr O6 92.4(3) . .
O5 Cr O6 83.2(3) . .
O8 Cr O6 174.4(3) . .
O7 Cr O13 89.2(3) . 3_455
O5 Cr O13 173.2(3) . 3_455
O8 Cr O13 91.0(3) . 3_455
O6 Cr O13 92.1(3) . 3_455
O7 Cr O14 172.1(3) . 3_455
O5 Cr O14 91.7(3) . 3_455
O8 Cr O14 94.3(3) . 3_455
O6 Cr O14 90.6(3) . 3_455
O13 Cr O14 83.4(3) 3_455 3_455
O11 Mn O9 97.7(3) . .
O11 Mn O3 90.6(3) . 4_745
O9 Mn O3 171.7(3) . 4_745
O11 Mn O4 114.9(3) . 4_745
O9 Mn O4 99.7(3) . 4_745
O3 Mn O4 76.5(3) 4_745 4_745
O11 Mn O12 76.8(3) . .
O9 Mn O12 92.3(3) . .
O3 Mn O12 89.7(3) 4_745 .
O4 Mn O12 161.6(3) 4_745 .
O11 Mn O10 162.0(3) . .
O9 Mn O10 76.9(3) . .
O3 Mn O10 95.2(3) 4_745 .
O4 Mn O10 83.1(3) 4_745 .
O12 Mn O10 86.2(3) . .
O2 In O1 109.2(3) . .
O2 In N1 83.0(3) . .
O1 In N1 85.8(3) . .
O2 In N4 83.7(3) . .
O1 In N4 91.7(3) . .
N1 In N4 164.8(3) . .
O2 In N3 149.7(3) . .
O1 In N3 94.1(3) . .
N1 In N3 118.7(3) . .
N4 In N3 76.4(3) . .
O2 In N2 91.2(3) . .
O1 In N2 151.2(3) . .
N1 In N2 76.4(3) . .
N4 In N2 111.2(3) . .
N3 In N2 75.5(3) . .

loop_
_geom_bond_atom_site_label_1
_geom_bond_atom_site_label_2
_geom_bond_distance
_geom_bond_site_symmetry_2
C1 O1 1.325(11) .
C1 C2 1.393(13) .
C1 C6 1.436(14) .
C2 C3 1.395(14) .
C3 C4 1.382(14) .
C4 C5 1.371(15) .
C4 Cl1 1.746(11) .
C5 C6 1.395(13) .
C6 C7 1.445(14) .
C7 N1 1.271(12) .
C8 N1 1.453(12) .
C8 C9 1.495(13) .
C9 N2 1.490(12) .
C10 N2 1.468(12) .
C10 C11 1.524(13) .
C11 N3 1.469(11) .
C12 N3 1.459(11) .
C12 C13 1.522(13) .
C13 N4 1.476(13) .
C14 N4 1.284(13) .
C14 C15 1.425(15) .
C15 C16 1.413(15) .
C15 C20 1.419(15) .
C16 C17 1.385(17) .
C17 C18 1.389(17) .
C17 Cl2 1.751(13) .
C18 C19 1.364(16) .
C19 C20 1.391(15) .
C20 O2 1.315(12) .
C21 O3 1.218(12) .
C21 O5 1.289(11) .
C21 C22 1.544(13) .
C22 O6 1.251(12) .
C22 O4 1.265(11) .
C23 O9 1.220(11) .
C23 O7 1.297(11) .
C23 C24 1.529(13) .
C24 O10 1.207(11) .
C24 O8 1.284(11) .
C25 O11 1.237(12) .
C25 O13 1.268(12) .
C25 C26 1.502(15) .
C26 O12 1.246(11) .
C26 O14 1.268(11) .
N1 In 2.195(8) .
N2 In 2.322(7) .
N3 In 2.290(8) .
N4 In 2.205(7) .
O1 In 2.121(6) .
O2 In 2.106(7) .
O3 Mn 2.185(7) 4_755
O4 Mn 2.188(7) 4_755
O5 Cr 1.971(7) .
O6 Cr 1.974(6) .
O7 Cr 1.967(6) .
O8 Cr 1.974(6) .
O9 Mn 2.166(7) .
O10 Mn 2.218(7) .
O11 Mn 2.153(8) .
O12 Mn 2.205(7) .
O13 Cr 1.974(7) 3
O14 Cr 1.975(7) 3
Cr O13 1.974(7) 3_455
Cr O14 1.975(7) 3_455
Mn O3 2.185(7) 4_745
Mn O4 2.188(7) 4_745
